data_1520378
loop_
_publ_author_name
'Spencer, John'
'Callear, Samantha K.'
'Hursthouse, Michael B.'

_publ_section_title
;
 C22H18N2O4Pd2S2
;
_journal_name_full 'Crystal Structure Report Archive'
_journal_page_first 708
_journal_year 2009
_chemical_formula_sum 'C22 H18 N2 O4 Pd2 S2'
_chemical_formula_weight 651.30
_space_group_IT_number 14
_symmetry_cell_setting monoclinic
_symmetry_space_group_name_Hall '-P 2yn'
_symmetry_space_group_name_H-M 'P 1 21/n 1'
_atom_sites_solution_hydrogens geom
_atom_sites_solution_primary direct
_atom_sites_solution_secondary difmap
_cell_angle_alpha 90.00
_cell_angle_beta 103.7320(10)
_cell_angle_gamma 90.00
_cell_formula_units_Z 4
_cell_length_a 9.58530(10)
_cell_length_b 19.1332(3)
_cell_length_c 12.3889(2)
_cell_measurement_reflns_used 39389
_cell_measurement_temperature 120(2)
_cell_measurement_theta_max 27.48
_cell_measurement_theta_min 2.91
_cell_volume 2207.15(6)
_computing_cell_refinement 'DENZO (Otwinowski & Minor, 1997) & COLLECT (Hooft, R.W.W., 1998)'
_computing_data_collection 'COLLECT (Hooft, R.W.W., 1998)'
_computing_data_reduction 'DENZO (Otwinowski & Minor, 1997) & COLLECT (Hooft, R.W.W., 1998)'
_computing_structure_refinement 'SHELXL-97 (Sheldrick, 2008)'
_diffrn_ambient_temperature 120(2)
_diffrn_detector_area_resol_mean 9.091
_diffrn_measured_fraction_theta_full 0.997
_diffrn_measured_fraction_theta_max 0.997
_diffrn_measurement_device_type 'Bruker-Nonius Roper CCD camera on \k-goniostat'
_diffrn_measurement_method '\f & \w scans'
_diffrn_radiation_monochromator graphite
_diffrn_radiation_source 'Bruker-Nonius FR591 rotating anode'
_diffrn_radiation_type MoK\a
_diffrn_radiation_wavelength 0.71073
_diffrn_reflns_av_R_equivalents 0.0375
_diffrn_reflns_av_sigmaI/netI 0.0312
_diffrn_reflns_limit_h_max 12
_diffrn_reflns_limit_h_min -12
_diffrn_reflns_limit_k_max 24
_diffrn_reflns_limit_k_min -24
_diffrn_reflns_limit_l_max 16
_diffrn_reflns_limit_l_min -16
_diffrn_reflns_number 26644
_diffrn_reflns_theta_full 27.48
_diffrn_reflns_theta_max 27.48
_diffrn_reflns_theta_min 3.07
_exptl_absorpt_coefficient_mu 1.852
_exptl_absorpt_correction_T_max 0.6971
_exptl_absorpt_correction_T_min 0.5246
_exptl_absorpt_correction_type multi-scan
_exptl_absorpt_process_details 'SADABS 2007/2 (Sheldrick, G.M., 2007)'
_exptl_crystal_colour 'dark red'
_exptl_crystal_density_diffrn 1.960
_exptl_crystal_density_method 'not measured'
_exptl_crystal_description block
_exptl_crystal_F_000 1280
_exptl_crystal_size_max 0.40
_exptl_crystal_size_mid 0.38
_exptl_crystal_size_min 0.21
_refine_diff_density_max 0.619
_refine_diff_density_min -0.899
_refine_diff_density_rms 0.089
_refine_ls_extinction_method none
_refine_ls_goodness_of_fit_ref 1.169
_refine_ls_hydrogen_treatment constr
_refine_ls_matrix_type full
_refine_ls_number_parameters 461
_refine_ls_number_reflns 5057
_refine_ls_number_restraints 410
_refine_ls_restrained_S_all 1.128
_refine_ls_R_factor_all 0.0314
_refine_ls_R_factor_gt 0.0282
_refine_ls_shift/su_max 0.010
_refine_ls_shift/su_mean 0.000
_refine_ls_structure_factor_coef Fsqd
_refine_ls_weighting_details 'calc w=1/[\s^2^(Fo^2^)+(0.0000P)^2^+4.0376P] where P=(Fo^2^+2Fc^2^)/3'
_refine_ls_weighting_scheme calc
_refine_ls_wR_factor_gt 0.0600
_refine_ls_wR_factor_ref 0.0611
_reflns_number_gt 4711
_reflns_number_total 5057
_reflns_threshold_expression >2\s(I)
_cod_data_source_file eCrystal-708.cif
_cod_data_source_block 2009src0457
_cod_depositor_comments
;
Citation :
Spencer, John and Callear, Samantha K. and 
Hursthouse, Michael B. (2009) 
University of Southampton, Crystal Structure Report Archive. 
(doi:10.5258/ecrystals/708)

More at:
http://ecrystals.chem.soton.ac.uk/708/
;
_cod_original_cell_volume 2207.15(5)
_cod_original_sg_symbol_H-M P21/n
_cod_database_code 1520378

loop_
_symmetry_equiv_pos_as_xyz
'x, y, z'
'-x+1/2, y+1/2, -z+1/2'
'-x, -y, -z'
'x-1/2, -y-1/2, z-1/2'

loop_
_atom_site_label
_atom_site_type_symbol
_atom_site_fract_x
_atom_site_fract_y
_atom_site_fract_z
_atom_site_U_iso_or_equiv
_atom_site_adp_type
_atom_site_occupancy
_atom_site_symmetry_multiplicity
_atom_site_calc_flag
_atom_site_refinement_flags
_atom_site_disorder_assembly
_atom_site_disorder_group
C2 C 0.7197(6) 0.2457(3) 0.9215(5) 0.0228(10) Uani 0.755(4) 1 d PDU A 1
H2 H 0.8086 0.2679 0.9226 0.027 Uiso 0.755(4) 1 calc PR A 1
C3 C 0.6579(12) 0.2545(7) 1.0112(9) 0.0303(15) Uani 0.755(4) 1 d PDU A 1
H3 H 0.7030 0.2833 1.0720 0.036 Uiso 0.755(4) 1 calc PR A 1
C4 C 0.5304(13) 0.2212(7) 1.0113(7) 0.0254(17) Uani 0.755(4) 1 d PDU A 1
H4 H 0.4873 0.2262 1.0725 0.031 Uiso 0.755(4) 1 calc PR A 1
C5 C 0.4659(4) 0.1802(2) 0.9206(3) 0.0246(9) Uani 0.755(4) 1 d PDU A 1
H5 H 0.3773 0.1575 0.9186 0.030 Uiso 0.755(4) 1 calc PR A 1
C6 C 0.5318(4) 0.1726(2) 0.8325(4) 0.0183(8) Uani 0.755(4) 1 d PDU A 1
C7 C 0.4837(5) 0.1329(3) 0.7329(4) 0.0192(9) Uani 0.755(4) 1 d PDU A 1
C9 C 0.3760(9) 0.0606(6) 0.5711(6) 0.0324(18) Uani 0.755(4) 1 d PDU A 1
H9 H 0.3188 0.0316 0.5155 0.039 Uiso 0.755(4) 1 calc PR A 1
C10 C 0.5039(7) 0.0897(3) 0.5624(4) 0.0287(12) Uani 0.755(4) 1 d PDU A 1
H10 H 0.5457 0.0823 0.5010 0.034 Uiso 0.755(4) 1 calc PR A 1
C11 C 0.5667(5) 0.1321(3) 0.6558(4) 0.0184(9) Uani 0.755(4) 1 d PDU A 1
N1 N 0.6573(5) 0.2066(3) 0.8335(4) 0.0176(9) Uani 0.755(4) 1 d PDU A 1
S8 S 0.3300(3) 0.08197(15) 0.69295(19) 0.0299(5) Uani 0.755(4) 1 d PDU A 1
C22 C 0.7519(5) -0.0298(2) 0.7567(4) 0.0271(8) Uani 0.811(3) 1 d PDU B 1
H22 H 0.7816 -0.0308 0.6888 0.033 Uiso 0.811(3) 1 calc PR B 1
C23 C 0.6435(6) -0.0745(2) 0.7702(4) 0.0362(11) Uani 0.811(3) 1 d PDU B 1
H23 H 0.6002 -0.1060 0.7128 0.043 Uiso 0.811(3) 1 calc PR B 1
C24 C 0.5997(8) -0.0722(5) 0.8685(8) 0.0359(19) Uani 0.811(3) 1 d PDU B 1
H24 H 0.5238 -0.1015 0.8786 0.043 Uiso 0.811(3) 1 calc PR B 1
C25 C 0.6665(4) -0.0274(2) 0.9518(3) 0.0300(9) Uani 0.811(3) 1 d PDU B 1
H25 H 0.6382 -0.0262 1.0202 0.036 Uiso 0.811(3) 1 calc PR B 1
C26 C 0.7764(4) 0.01641(19) 0.9350(3) 0.0184(7) Uani 0.811(3) 1 d PDU B 1
C27 C 0.8582(4) 0.06685(19) 1.0097(3) 0.0199(7) Uani 0.811(3) 1 d PDU B 1
C29 C 0.9822(5) 0.1493(3) 1.1520(4) 0.0304(10) Uani 0.811(3) 1 d PDU B 1
H29 H 1.0181 0.1772 1.2160 0.036 Uiso 0.811(3) 1 calc PR B 1
C30 C 1.0286(5) 0.1546(2) 1.0571(3) 0.0276(9) Uani 0.811(3) 1 d PDU B 1
H30 H 1.1002 0.1868 1.0475 0.033 Uiso 0.811(3) 1 calc PR B 1
C31 C 0.9586(4) 0.1069(2) 0.9735(3) 0.0193(8) Uani 0.811(3) 1 d PDU B 1
N21 N 0.8161(3) 0.01471(15) 0.8364(3) 0.0196(6) Uani 0.811(3) 1 d PDU B 1
S28 S 0.85118(16) 0.08648(8) 1.14440(11) 0.0293(3) Uani 0.811(3) 1 d PDU B 1
C72 C 0.974(2) 0.1276(8) 1.0444(13) 0.028(3) Uani 0.189(3) 1 d PDU B 2
H72 H 1.0462 0.1591 1.0340 0.034 Uiso 0.189(3) 1 calc PR B 2
C73 C 0.930(2) 0.1265(10) 1.1456(13) 0.028(4) Uani 0.189(3) 1 d PDU B 2
H73 H 0.9701 0.1581 1.2039 0.034 Uiso 0.189(3) 1 calc PR B 2
C74 C 0.826(3) 0.0784(13) 1.1579(18) 0.0196(14) Uani 0.189(3) 1 d PDU B 2
H74 H 0.7981 0.0766 1.2265 0.023 Uiso 0.189(3) 1 calc PR B 2
C75 C 0.7623(17) 0.0334(8) 1.0748(12) 0.033(3) Uani 0.189(3) 1 d PDU B 2
H75 H 0.6888 0.0019 1.0829 0.040 Uiso 0.189(3) 1 calc PR B 2
C76 C 0.8119(17) 0.0362(8) 0.9767(11) 0.0196(14) Uani 0.189(3) 1 d PDU B 2
C77 C 0.7612(16) -0.0057(8) 0.8801(12) 0.025(3) Uani 0.189(3) 1 d PDU B 2
C79 C 0.671(2) -0.0910(10) 0.7290(16) 0.039(4) Uani 0.189(3) 1 d PDU B 2
H79 H 0.6248 -0.1269 0.6802 0.047 Uiso 0.189(3) 1 calc PR B 2
C80 C 0.7689(18) -0.0453(8) 0.7061(13) 0.025(3) Uani 0.189(3) 1 d PDU B 2
H80 H 0.7979 -0.0461 0.6379 0.030 Uiso 0.189(3) 1 calc PR B 2
C81 C 0.8238(17) 0.0031(8) 0.7909(12) 0.0196(14) Uani 0.189(3) 1 d PDU B 2
N71 N 0.9120(15) 0.0834(7) 0.9638(11) 0.0196(14) Uani 0.189(3) 1 d PDU B 2
S78 S 0.6418(10) -0.0751(6) 0.8576(11) 0.041(2) Uani 0.189(3) 1 d PDU B 2
C92 C 0.513(2) 0.0965(11) 0.6068(14) 0.032(4) Uani 0.245(4) 1 d PDU A 2
H92 H 0.5573 0.0939 0.5462 0.038 Uiso 0.245(4) 1 calc PR A 2
C93 C 0.389(3) 0.0579(17) 0.6064(18) 0.038(5) Uani 0.245(4) 1 d PDU A 2
H93 H 0.3502 0.0271 0.5465 0.045 Uiso 0.245(4) 1 calc PR A 2
C94 C 0.324(4) 0.0648(18) 0.693(3) 0.040(7) Uani 0.245(4) 1 d PDU A 2
H94 H 0.2445 0.0357 0.6960 0.048 Uiso 0.245(4) 1 calc PR A 2
C95 C 0.3719(11) 0.1134(6) 0.7755(12) 0.030(3) Uani 0.245(4) 1 d PDU A 2
H95 H 0.3189 0.1228 0.8297 0.036 Uiso 0.245(4) 1 calc PR A 2
C96 C 0.4979(12) 0.1478(7) 0.7777(11) 0.017(2) Uani 0.245(4) 1 d PDU A 2
C97 C 0.5765(15) 0.1932(7) 0.8587(10) 0.0196(14) Uani 0.245(4) 1 d PDU A 2
C99 C 0.684(3) 0.271(2) 1.017(3) 0.039(5) Uani 0.245(4) 1 d PDU A 2
H99 H 0.7121 0.2962 1.0844 0.046 Uiso 0.245(4) 1 calc PR A 2
C100 C 0.7609(17) 0.2685(8) 0.9361(14) 0.027(3) Uani 0.245(4) 1 d PDU A 2
H100 H 0.8454 0.2952 0.9393 0.033 Uiso 0.245(4) 1 calc PR A 2
C101 C 0.7016(17) 0.2229(11) 0.8483(15) 0.018(3) Uani 0.245(4) 1 d PDU A 2
N91 N 0.5669(15) 0.1372(7) 0.6942(10) 0.0196(14) Uani 0.245(4) 1 d PDU A 2
S98 S 0.5329(13) 0.2213(6) 0.9806(6) 0.0376(19) Uani 0.245(4) 1 d PDU A 2
C41 C 0.8998(3) 0.10414(14) 0.5665(2) 0.0209(6) Uani 1 1 d . . .
C42 C 0.9334(4) 0.08916(16) 0.4556(3) 0.0302(7) Uani 1 1 d . . .
H42A H 1.0206 0.0606 0.4670 0.045 Uiso 1 1 calc R . .
H42B H 0.9486 0.1333 0.4199 0.045 Uiso 1 1 calc R . .
H42C H 0.8530 0.0639 0.4080 0.045 Uiso 1 1 calc R . .
C51 C 1.0587(3) 0.23043(14) 0.7947(2) 0.0206(5) Uani 1 1 d . . .
C52 C 1.1734(3) 0.28530(15) 0.8111(3) 0.0268(6) Uani 1 1 d . . .
H52A H 1.1338 0.3282 0.7724 0.040 Uiso 1 1 calc R . .
H52B H 1.2531 0.2686 0.7810 0.040 Uiso 1 1 calc R . .
H52C H 1.2083 0.2950 0.8906 0.040 Uiso 1 1 calc R . .
O41 O 0.9573(2) 0.06635(10) 0.64771(16) 0.0284(5) Uani 1 1 d . B .
O42 O 0.8156(2) 0.15472(11) 0.56823(16) 0.0263(4) Uani 1 1 d . . .
O51 O 1.1004(2) 0.16868(10) 0.82017(19) 0.0285(5) Uani 1 1 d . B .
O52 O 0.9317(2) 0.24982(10) 0.75867(18) 0.0274(5) Uani 1 1 d . . .
Pd1 Pd 0.95907(2) 0.087566(10) 0.816434(17) 0.01992(6) Uani 1 1 d . . .
Pd2 Pd 0.74837(2) 0.186026(11) 0.706539(17) 0.01925(6) Uani 1 1 d . A .

loop_
_atom_site_aniso_label
_atom_site_aniso_U_11
_atom_site_aniso_U_22
_atom_site_aniso_U_33
_atom_site_aniso_U_23
_atom_site_aniso_U_13
_atom_site_aniso_U_12
C2 0.026(3) 0.017(3) 0.024(3) -0.0051(19) 0.001(2) 0.0003(17)
C3 0.039(4) 0.029(5) 0.021(3) -0.007(2) 0.003(3) 0.005(2)
C4 0.034(3) 0.033(3) 0.011(4) -0.003(4) 0.009(3) 0.009(2)
C5 0.0249(19) 0.028(2) 0.022(2) 0.0017(17) 0.0091(16) 0.0034(16)
C6 0.016(2) 0.022(2) 0.017(2) 0.0016(16) 0.0022(18) 0.0023(15)
C7 0.018(2) 0.023(2) 0.018(2) -0.0002(18) 0.006(2) -0.0009(15)
C9 0.027(3) 0.039(3) 0.028(4) -0.010(3) 0.000(3) -0.005(3)
C10 0.030(3) 0.035(3) 0.021(3) -0.005(2) 0.007(3) 0.0007(19)
C11 0.0166(18) 0.026(2) 0.013(2) 0.001(2) 0.0041(19) -0.0003(16)
N1 0.018(3) 0.018(2) 0.015(2) -0.0006(15) 0.002(2) 0.0037(16)
S8 0.0227(8) 0.0335(13) 0.0334(8) -0.0041(7) 0.0066(6) -0.0077(6)
C22 0.038(2) 0.025(2) 0.017(2) -0.0013(16) 0.0031(17) -0.0034(17)
C23 0.046(3) 0.031(2) 0.028(3) -0.0030(19) 0.001(2) -0.015(2)
C24 0.031(4) 0.039(3) 0.037(3) 0.008(2) 0.007(3) -0.021(3)
C25 0.0290(19) 0.036(2) 0.0259(19) 0.0054(16) 0.0081(16) -0.0069(16)
C26 0.0190(17) 0.0197(19) 0.0135(18) 0.0031(15) -0.0022(16) 0.0008(14)
C27 0.0238(18) 0.0171(16) 0.0190(17) 0.0004(14) 0.0055(15) 0.0024(14)
C29 0.035(3) 0.026(3) 0.027(2) -0.0085(18) 0.0020(19) -0.0061(18)
C30 0.031(2) 0.021(2) 0.029(2) -0.0020(16) 0.0031(17) -0.0043(16)
C31 0.0213(19) 0.0165(18) 0.0191(18) 0.0026(15) 0.0026(15) 0.0024(14)
N21 0.0261(16) 0.0167(14) 0.0152(15) 0.0031(12) 0.0031(13) 0.0008(12)
S28 0.0354(8) 0.0353(7) 0.0187(6) -0.0035(5) 0.0096(4) 0.0011(5)
C72 0.056(12) 0.010(8) 0.020(8) 0.006(5) 0.013(7) 0.009(6)
C73 0.047(12) 0.032(11) 0.010(6) 0.003(6) 0.014(8) 0.007(6)
C74 0.023(3) 0.020(3) 0.016(3) 0.001(2) 0.004(3) 0.014(2)
C75 0.037(8) 0.038(8) 0.027(7) 0.001(6) 0.013(6) 0.016(6)
C76 0.023(3) 0.020(3) 0.016(3) 0.001(2) 0.004(3) 0.014(2)
C77 0.020(7) 0.036(8) 0.017(6) 0.010(6) -0.002(6) 0.004(6)
C79 0.039(10) 0.034(10) 0.046(11) 0.003(8) 0.013(9) -0.008(7)
C80 0.035(8) 0.017(7) 0.023(8) 0.006(6) 0.008(7) 0.000(6)
C81 0.023(3) 0.020(3) 0.016(3) 0.001(2) 0.004(3) 0.014(2)
N71 0.023(3) 0.020(3) 0.016(3) 0.001(2) 0.004(3) 0.014(2)
S78 0.031(5) 0.037(3) 0.061(5) 0.014(3) 0.022(4) -0.008(3)
C92 0.019(7) 0.049(9) 0.025(9) -0.011(8) 0.003(8) 0.001(6)
C93 0.034(8) 0.028(9) 0.041(13) -0.010(10) -0.011(9) -0.004(6)
C94 0.034(10) 0.026(15) 0.058(12) -0.002(8) 0.008(8) -0.020(8)
C95 0.016(5) 0.022(6) 0.053(8) 0.003(5) 0.010(5) 0.009(4)
C96 0.007(5) 0.027(8) 0.015(7) 0.003(5) 0.001(6) 0.007(4)
C97 0.023(3) 0.020(3) 0.016(3) 0.001(2) 0.004(3) 0.014(2)
C99 0.057(13) 0.038(17) 0.018(8) -0.013(8) 0.002(8) 0.021(7)
C100 0.032(8) 0.021(9) 0.020(7) -0.005(6) -0.010(6) 0.012(5)
C101 0.013(7) 0.028(10) 0.010(6) -0.010(6) -0.006(6) 0.012(5)
N91 0.023(3) 0.020(3) 0.016(3) 0.001(2) 0.004(3) 0.014(2)
S98 0.058(3) 0.042(3) 0.019(4) 0.005(3) 0.024(3) 0.023(2)
C41 0.0241(14) 0.0204(13) 0.0206(14) 0.0000(11) 0.0099(11) -0.0022(11)
C42 0.0434(18) 0.0291(16) 0.0222(15) 0.0017(12) 0.0160(14) 0.0066(14)
C51 0.0242(14) 0.0207(13) 0.0181(13) 0.0003(11) 0.0075(11) -0.0026(11)
C52 0.0271(15) 0.0225(14) 0.0296(16) 0.0039(12) 0.0045(13) -0.0053(12)
O41 0.0451(13) 0.0224(10) 0.0195(10) 0.0024(8) 0.0111(9) 0.0090(9)
O42 0.0295(11) 0.0334(11) 0.0185(10) 0.0031(8) 0.0107(9) 0.0108(9)
O51 0.0236(10) 0.0194(10) 0.0403(13) 0.0041(9) 0.0032(9) -0.0008(8)
O52 0.0240(10) 0.0203(10) 0.0359(12) 0.0027(9) 0.0032(9) -0.0006(8)
Pd1 0.02251(12) 0.01739(11) 0.02038(11) 0.00541(8) 0.00613(9) 0.00220(8)
Pd2 0.02002(11) 0.02017(11) 0.01948(11) 0.00291(8) 0.00848(8) 0.00458(8)

loop_
_atom_type_symbol
_atom_type_description
_atom_type_scat_dispersion_real
_atom_type_scat_dispersion_imag
_atom_type_scat_source
C C 0.0033 0.0016 'International Tables Vol C Tables 4.2.6.8 and 6.1.1.4'
H H 0.0000 0.0000 'International Tables Vol C Tables 4.2.6.8 and 6.1.1.4'
N N 0.0061 0.0033 'International Tables Vol C Tables 4.2.6.8 and 6.1.1.4'
O O 0.0106 0.0060 'International Tables Vol C Tables 4.2.6.8 and 6.1.1.4'
S S 0.1246 0.1234 'International Tables Vol C Tables 4.2.6.8 and 6.1.1.4'
Pd Pd -0.9988 1.0072 'International Tables Vol C Tables 4.2.6.8 and 6.1.1.4'

loop_
_geom_angle_atom_site_label_1
_geom_angle_atom_site_label_2
_geom_angle_atom_site_label_3
_geom_angle
_geom_angle_site_symmetry_1
_geom_angle_site_symmetry_3
N1 C2 C3 121.8(5) . .
N1 C2 H2 119.1 . .
C3 C2 H2 119.1 . .
C4 C3 C2 119.4(6) . .
C4 C3 H3 120.3 . .
C2 C3 H3 120.3 . .
C5 C4 C3 119.0(6) . .
C5 C4 H4 120.5 . .
C3 C4 H4 120.5 . .
C4 C5 C6 119.7(5) . .
C4 C5 H5 120.1 . .
C6 C5 H5 120.1 . .
N1 C6 C5 120.4(4) . .
N1 C6 C7 111.3(4) . .
C5 C6 C7 128.3(4) . .
C11 C7 C6 118.9(4) . .
C11 C7 S8 112.7(3) . .
C6 C7 S8 128.4(4) . .
C10 C9 S8 113.1(5) . .
C10 C9 H9 123.5 . .
S8 C9 H9 123.5 . .
C9 C10 C11 112.3(5) . .
C9 C10 H10 123.8 . .
C11 C10 H10 123.8 . .
C7 C11 C10 111.5(4) . .
C7 C11 Pd2 112.3(3) . .
C10 C11 Pd2 136.1(4) . .
C2 N1 C6 119.7(4) . .
C2 N1 Pd2 123.6(3) . .
C6 N1 Pd2 116.4(3) . .
C9 S8 C7 90.4(3) . .
N21 C22 C23 122.0(4) . .
N21 C22 H22 119.0 . .
C23 C22 H22 119.0 . .
C24 C23 C22 118.8(5) . .
C24 C23 H23 120.6 . .
C22 C23 H23 120.6 . .
C23 C24 C25 119.7(6) . .
C23 C24 H24 120.2 . .
C25 C24 H24 120.2 . .
C24 C25 C26 119.6(4) . .
C24 C25 H25 120.2 . .
C26 C25 H25 120.2 . .
N21 C26 C25 119.9(3) . .
N21 C26 C27 111.6(3) . .
C25 C26 C27 128.4(4) . .
C31 C27 C26 118.6(3) . .
C31 C27 S28 112.4(3) . .
C26 C27 S28 129.0(3) . .
C30 C29 S28 112.9(3) . .
C30 C29 H29 123.5 . .
S28 C29 H29 123.5 . .
C29 C30 C31 112.8(4) . .
C29 C30 H30 123.6 . .
C31 C30 H30 123.6 . .
C27 C31 C30 111.3(3) . .
C27 C31 Pd1 112.2(3) . .
C30 C31 Pd1 136.4(3) . .
C22 N21 C26 120.0(3) . .
C22 N21 Pd1 123.9(3) . .
C26 N21 Pd1 115.9(2) . .
C29 S28 C27 90.5(2) . .
N71 C72 C73 118.7(15) . .
N71 C72 H72 120.6 . .
C73 C72 H72 120.6 . .
C74 C73 C72 118.6(16) . .
C74 C73 H73 120.7 . .
C72 C73 H73 120.7 . .
C75 C74 C73 122.4(17) . .
C75 C74 H74 118.8 . .
C73 C74 H74 118.8 . .
C74 C75 C76 116.4(14) . .
C74 C75 H75 121.8 . .
C76 C75 H75 121.8 . .
N71 C76 C75 121.4(13) . .
N71 C76 C77 112.7(11) . .
C75 C76 C77 125.8(14) . .
C81 C77 C76 118.3(12) . .
C81 C77 S78 111.0(10) . .
C76 C77 S78 130.3(12) . .
C80 C79 S78 110.6(12) . .
C80 C79 H79 124.7 . .
S78 C79 H79 124.7 . .
C79 C80 C81 114.9(14) . .
C79 C80 H80 122.5 . .
C81 C80 H80 122.5 . .
C77 C81 C80 111.1(13) . .
C77 C81 Pd1 110.5(10) . .
C80 C81 Pd1 138.2(10) . .
C72 N71 C76 122.4(13) . .
C72 N71 Pd1 120.4(11) . .
C76 N71 Pd1 117.2(9) . .
C79 S78 C77 92.3(8) . .
N91 C92 C93 118.6(14) . .
N91 C92 H92 120.7 . .
C93 C92 H92 120.7 . .
C94 C93 C92 119.4(17) . .
C94 C93 H93 120.3 . .
C92 C93 H93 120.3 . .
C93 C94 C95 120.8(19) . .
C93 C94 H94 119.6 . .
C95 C94 H94 119.6 . .
C96 C95 C94 118.5(14) . .
C96 C95 H95 120.7 . .
C94 C95 H95 120.7 . .
N91 C96 C95 119.6(12) . .
N91 C96 C97 111.0(10) . .
C95 C96 C97 129.3(12) . .
C101 C97 C96 121.8(11) . .
C101 C97 S98 110.5(10) . .
C96 C97 S98 127.7(11) . .
C100 C99 S98 111.1(13) . .
C100 C99 H99 124.5 . .
S98 C99 H99 124.5 . .
C99 C100 C101 113.2(13) . .
C99 C100 H100 123.4 . .
C101 C100 H100 123.4 . .
C97 C101 C100 112.9(12) . .
C97 C101 Pd2 108.4(9) . .
C100 C101 Pd2 138.6(11) . .
C92 N91 C96 122.3(13) . .
C92 N91 Pd2 120.8(10) . .
C96 N91 Pd2 116.9(9) . .
C99 S98 C97 92.1(9) . .
O41 C41 O42 126.0(2) . .
O41 C41 C42 118.2(2) . .
O42 C41 C42 115.9(2) . .
C41 C42 H42A 109.5 . .
C41 C42 H42B 109.5 . .
H42A C42 H42B 109.5 . .
C41 C42 H42C 109.5 . .
H42A C42 H42C 109.5 . .
H42B C42 H42C 109.5 . .
O52 C51 O51 126.2(3) . .
O52 C51 C52 117.5(2) . .
O51 C51 C52 116.3(2) . .
C51 C52 H52A 109.5 . .
C51 C52 H52B 109.5 . .
H52A C52 H52B 109.5 . .
C51 C52 H52C 109.5 . .
H52A C52 H52C 109.5 . .
H52B C52 H52C 109.5 . .
C41 O41 Pd1 125.32(18) . .
C41 O42 Pd2 124.40(18) . .
C51 O51 Pd1 122.23(18) . .
C51 O52 Pd2 127.40(18) . .
N71 Pd1 C31 18.1(4) . .
N71 Pd1 N21 63.2(4) . .
C31 Pd1 N21 81.27(15) . .
N71 Pd1 C81 80.6(6) . .
C31 Pd1 C81 98.6(4) . .
N21 Pd1 C81 17.7(4) . .
N71 Pd1 O51 107.6(4) . .
C31 Pd1 O51 89.54(13) . .
N21 Pd1 O51 170.57(11) . .
C81 Pd1 O51 171.7(4) . .
N71 Pd1 O41 161.3(4) . .
C31 Pd1 O41 179.37(13) . .
N21 Pd1 O41 98.16(11) . .
C81 Pd1 O41 80.8(4) . .
O51 Pd1 O41 91.02(9) . .
N71 Pd1 Pd2 100.1(4) . .
C31 Pd1 Pd2 100.27(10) . .
N21 Pd1 Pd2 95.19(8) . .
C81 Pd1 Pd2 95.5(4) . .
O51 Pd1 Pd2 84.29(6) . .
O41 Pd1 Pd2 79.49(5) . .
N91 Pd2 C11 14.1(3) . .
N91 Pd2 N1 67.1(4) . .
C11 Pd2 N1 80.77(17) . .
N91 Pd2 C101 81.9(5) . .
C11 Pd2 C101 95.5(4) . .
N1 Pd2 C101 14.8(4) . .
N91 Pd2 O42 104.2(3) . .
C11 Pd2 O42 90.53(14) . .
N1 Pd2 O42 171.25(13) . .
C101 Pd2 O42 173.9(4) . .
N91 Pd2 O52 164.6(3) . .
C11 Pd2 O52 175.83(15) . .
N1 Pd2 O52 97.55(13) . .
C101 Pd2 O52 82.7(4) . .
O42 Pd2 O52 91.20(8) . .
N91 Pd2 Pd1 103.7(4) . .
C11 Pd2 Pd1 105.94(14) . .
N1 Pd2 Pd1 98.36(17) . .
C101 Pd2 Pd1 95.3(6) . .
O42 Pd2 Pd1 83.07(5) . .
O52 Pd2 Pd1 78.04(5) . .

loop_
_geom_bond_atom_site_label_1
_geom_bond_atom_site_label_2
_geom_bond_distance
_geom_bond_site_symmetry_2
C2 N1 1.339(6) .
C2 C3 1.388(8) .
C2 H2 0.9500 .
C3 C4 1.378(12) .
C3 H3 0.9500 .
C4 C5 1.390(10) .
C4 H4 0.9500 .
C5 C6 1.391(5) .
C5 H5 0.9500 .
C6 N1 1.367(5) .
C6 C7 1.429(6) .
C7 C11 1.381(6) .
C7 S8 1.738(5) .
C9 C10 1.374(8) .
C9 S8 1.720(6) .
C9 H9 0.9500 .
C10 C11 1.425(6) .
C10 H10 0.9500 .
C11 Pd2 1.993(5) .
N1 Pd2 2.011(5) .
C22 N21 1.338(5) .
C22 C23 1.386(6) .
C22 H22 0.9500 .
C23 C24 1.380(9) .
C23 H23 0.9500 .
C24 C25 1.378(10) .
C24 H24 0.9500 .
C25 C26 1.400(5) .
C25 H25 0.9500 .
C26 N21 1.363(5) .
C26 C27 1.434(5) .
C27 C31 1.385(5) .
C27 S28 1.728(4) .
C29 C30 1.356(6) .
C29 S28 1.724(5) .
C29 H29 0.9500 .
C30 C31 1.423(5) .
C30 H30 0.9500 .
C31 Pd1 1.982(4) .
N21 Pd1 2.011(3) .
C72 N71 1.334(15) .
C72 C73 1.416(15) .
C72 H72 0.9500 .
C73 C74 1.391(17) .
C73 H73 0.9500 .
C74 C75 1.370(18) .
C74 H74 0.9500 .
C75 C76 1.406(14) .
C75 H75 0.9500 .
C76 N71 1.355(15) .
C76 C77 1.426(15) .
C77 C81 1.388(15) .
C77 S78 1.731(14) .
C79 C80 1.363(16) .
C79 S78 1.708(16) .
C79 H79 0.9500 .
C80 C81 1.406(15) .
C80 H80 0.9500 .
C81 Pd1 2.049(16) .
N71 Pd1 1.983(14) .
C92 N91 1.334(14) .
C92 C93 1.397(19) .
C92 H92 0.9500 .
C93 C94 1.37(2) .
C93 H93 0.9500 .
C94 C95 1.379(18) .
C94 H94 0.9500 .
C95 C96 1.370(13) .
C95 H95 0.9500 .
C96 N91 1.370(13) .
C96 C97 1.403(14) .
C97 C101 1.360(14) .
C97 S98 1.745(12) .
C99 C100 1.379(19) .
C99 S98 1.697(17) .
C99 H99 0.9500 .
C100 C101 1.404(14) .
C100 H100 0.9500 .
C101 Pd2 2.039(16) .
N91 Pd2 1.948(15) .
C41 O41 1.255(3) .
C41 O42 1.264(3) .
C41 C42 1.511(4) .
C42 H42A 0.9800 .
C42 H42B 0.9800 .
C42 H42C 0.9800 .
C51 O52 1.250(3) .
C51 O51 1.263(3) .
C51 C52 1.499(4) .
C52 H52A 0.9800 .
C52 H52B 0.9800 .
C52 H52C 0.9800 .
O41 Pd1 2.125(2) .
O42 Pd2 2.0576(19) .
O51 Pd1 2.054(2) .
O52 Pd2 2.111(2) .
Pd1 Pd2 2.8594(3) .
